data_4029089
loop_
_publ_author_name
'Jayamurugan, Govindasamy'
'Finke, Aaron D.'
'Gisselbrecht, Jean-Paul'
'Boudon, Corinne'
'Schweizer, W. Bernd'
'Diederich, Fran\,cois'

_publ_section_title
;
 One-pot access to push-pull oligoenes by sequential [2 + 2]
 cycloaddition-retroelectrocyclization reactions.
;
_journal_issue 1
_journal_name_full 'The Journal of organic chemistry'
_journal_page_first 426
_journal_page_last 431
_journal_paper_doi 10.1021/jo402440m
_journal_volume 79
_journal_year 2014
_chemical_formula_moiety 'C29 H23 N7, H Cl3'
_chemical_formula_sum 'C30 H24 Cl3 N7'
_chemical_formula_weight 588.91
_chemical_name_systematic
; 
 ? 
;
_space_group_IT_number 2
_symmetry_cell_setting triclinic
_symmetry_space_group_name_Hall '-P 1'
_symmetry_space_group_name_H-M 'P -1'
_atom_sites_solution_hydrogens geom
_atom_sites_solution_primary direct
_atom_sites_solution_secondary difmap
_audit_creation_method SHELXL-97
_cell_angle_alpha 106.527(2)
_cell_angle_beta 97.798(2)
_cell_angle_gamma 110.162(2)
_cell_formula_units_Z 2
_cell_length_a 9.1862(3)
_cell_length_b 11.9442(5)
_cell_length_c 14.8114(5)
_cell_measurement_reflns_used 7251
_cell_measurement_temperature 100(2)
_cell_measurement_theta_max 27.43
_cell_measurement_theta_min 2.45
_cell_volume 1412.33(10)
_computing_cell_refinement 'Bruker SAINT'
_computing_data_collection 'Bruker APEX2'
_computing_data_reduction 'Bruker SAINT'
_computing_molecular_graphics 'Platon, Ortep'
_computing_publication_material 'Bruker SHELXTL'
_computing_structure_refinement 'OLEX2 (Dolomanov, 2009), SHELXL-97 (Sheldrick, 2008)'
_computing_structure_solution 'SHELXS-97 (Sheldrick, 2008)'
_diffrn_ambient_temperature 100(2)
_diffrn_measured_fraction_theta_full 0.973
_diffrn_measured_fraction_theta_max 0.973
_diffrn_measurement_device_type 'Bruker APEX-II CCD'
_diffrn_measurement_method '\f and \w scans'
_diffrn_radiation_monochromator graphite
_diffrn_radiation_source 'fine-focus sealed tube'
_diffrn_radiation_type MoK\a
_diffrn_radiation_wavelength 0.71073
_diffrn_reflns_av_R_equivalents 0.0351
_diffrn_reflns_av_sigmaI/netI 0.0497
_diffrn_reflns_limit_h_max 11
_diffrn_reflns_limit_h_min -11
_diffrn_reflns_limit_k_max 15
_diffrn_reflns_limit_k_min -15
_diffrn_reflns_limit_l_max 19
_diffrn_reflns_limit_l_min -19
_diffrn_reflns_number 21474
_diffrn_reflns_theta_full 27.57
_diffrn_reflns_theta_max 27.57
_diffrn_reflns_theta_min 1.49
_exptl_absorpt_coefficient_mu 0.358
_exptl_absorpt_correction_T_max 0.9583
_exptl_absorpt_correction_T_min 0.8878
_exptl_absorpt_correction_type multi-scan
_exptl_absorpt_process_details SADABS
_exptl_crystal_colour black
_exptl_crystal_density_diffrn 1.385
_exptl_crystal_density_method 'not measured'
_exptl_crystal_description prism
_exptl_crystal_F_000 608
_exptl_crystal_size_max 0.34
_exptl_crystal_size_mid 0.14
_exptl_crystal_size_min 0.12
_refine_diff_density_max 0.626
_refine_diff_density_min -0.540
_refine_diff_density_rms 0.068
_refine_ls_extinction_method none
_refine_ls_goodness_of_fit_ref 1.294
_refine_ls_hydrogen_treatment mixed
_refine_ls_matrix_type full
_refine_ls_number_parameters 457
_refine_ls_number_reflns 6346
_refine_ls_number_restraints 0
_refine_ls_restrained_S_all 1.294
_refine_ls_R_factor_all 0.0855
_refine_ls_R_factor_gt 0.0530
_refine_ls_shift/su_max 0.000
_refine_ls_shift/su_mean 0.000
_refine_ls_structure_factor_coef Fsqd
_refine_ls_weighting_details 'calc w=1/[\s^2^(Fo^2^)+(0.0600P)^2^+0.0000P] where P=(Fo^2^+2Fc^2^)/3'
_refine_ls_weighting_scheme calc
_refine_ls_wR_factor_gt 0.1265
_refine_ls_wR_factor_ref 0.1377
_reflns_number_gt 4466
_reflns_number_total 6346
_reflns_threshold_expression >2sigma(I)
_cod_data_source_file jo402440m_si_002.cif
_cod_data_source_block E-4b
_cod_depositor_comments
;
The following automatic conversions were performed:

'_symmetry_cell_setting' value 'Triclinic' changed to 'triclinic'
according to
/usr/data/users/saulius/automatic-downloads/current/ACS/lib/dictionaries/cif_core.dic
dictionary named 'cif_core.dic' version 2.4.2 from 2011-04-26.

Automatic conversion script
Id: cif_fix_values 2281 2013-09-26 08:29:07Z andrius 
;
_cod_original_cell_volume 1412.33(9)
_cod_original_sg_symbol_H-M P-1
_cod_database_code 4029089

loop_
_symmetry_equiv_pos_as_xyz
'x, y, z'
'-x, -y, -z'

loop_
_atom_site_label
_atom_site_type_symbol
_atom_site_fract_x
_atom_site_fract_y
_atom_site_fract_z
_atom_site_U_iso_or_equiv
_atom_site_adp_type
_atom_site_occupancy
_atom_site_symmetry_multiplicity
_atom_site_calc_flag
Cl1 Cl 0.93879(8) 0.34089(6) 0.22748(4) 0.03576(19) Uani 1 1 d
Cl2 Cl 0.66165(9) 0.18621(7) 0.06141(5) 0.0437(2) Uani 1 1 d
Cl3 Cl 0.97106(9) 0.30838(7) 0.03078(5) 0.0434(2) Uani 1 1 d
N9 N 0.1081(3) 0.4272(2) 0.45820(14) 0.0303(5) Uani 1 1 d
N11 N -0.0522(3) 0.1350(2) 0.5789(2) 0.0500(7) Uani 1 1 d
N18 N 0.8432(2) 0.86304(18) 0.77079(14) 0.0264(5) Uani 1 1 d
N27 N 0.5287(2) 0.10971(18) 0.37781(13) 0.0225(4) Uani 1 1 d
N33 N 0.6889(2) 0.4865(2) 1.01993(14) 0.0289(5) Uani 1 1 d
N34 N 0.9371(3) 0.3654(2) 0.80970(14) 0.0334(5) Uani 1 1 d
N36 N 0.3162(3) 0.2089(2) 0.92238(15) 0.0347(5) Uani 1 1 d
C1 C 0.1358(3) 0.3988(2) 0.52383(17) 0.0233(5) Uani 1 1 d
C2 C 0.1605(3) 0.3541(2) 0.60264(16) 0.0224(5) Uani 1 1 d
C3 C 0.2875(3) 0.4152(2) 0.68513(15) 0.0202(5) Uani 1 1 d
C4 C 0.2717(3) 0.3532(2) 0.75846(16) 0.0208(5) Uani 1 1 d
H4 H 0.175(3) 0.334(2) 0.7799(17) 0.025(7) Uiso 1 1 d
C5 C 0.3826(3) 0.3179(2) 0.79631(15) 0.0197(5) Uani 1 1 d
C6 C 0.5340(3) 0.3307(2) 0.76684(15) 0.0182(5) Uani 1 1 d
C7 C 0.6742(3) 0.3823(2) 0.83904(16) 0.0193(5) Uani 1 1 d
C8 C 0.8195(3) 0.3741(2) 0.82111(16) 0.0236(5) Uani 1 1 d
C10 C 0.0405(3) 0.2333(3) 0.58908(18) 0.0304(6) Uani 1 1 d
C12 C 0.4262(3) 0.5308(2) 0.70519(15) 0.0197(5) Uani 1 1 d
C13 C 0.4850(3) 0.5694(2) 0.63167(16) 0.0208(5) Uani 1 1 d
H13 H 0.438(3) 0.517(2) 0.5618(19) 0.031(7) Uiso 1 1 d
C14 C 0.6220(3) 0.6761(2) 0.65243(16) 0.0218(5) Uani 1 1 d
H14 H 0.663(3) 0.696(2) 0.5991(16) 0.011(5) Uiso 1 1 d
C15 C 0.7084(3) 0.7555(2) 0.75002(16) 0.0227(5) Uani 1 1 d
C16 C 0.6477(3) 0.7185(2) 0.82396(16) 0.0243(5) Uani 1 1 d
H16 H 0.700(3) 0.772(2) 0.8912(17) 0.017(6) Uiso 1 1 d
C17 C 0.5141(3) 0.6095(2) 0.80193(16) 0.0236(5) Uani 1 1 d
H17 H 0.473(3) 0.585(2) 0.8496(18) 0.026(7) Uiso 1 1 d
C19 C 0.9263(3) 0.8872(3) 0.6970(2) 0.0310(6) Uani 1 1 d
H19A H 0.861(3) 0.885(3) 0.642(2) 0.042(8) Uiso 1 1 d
H19B H 1.008(5) 0.982(4) 0.736(3) 0.078(11) Uiso 1 1 d
H19C H 0.966(4) 0.829(3) 0.678(2) 0.062(11) Uiso 1 1 d
C20 C 0.9311(4) 0.9422(3) 0.8719(2) 0.0373(7) Uani 1 1 d
H20A H 1.012(3) 1.018(3) 0.8714(18) 0.032(7) Uiso 1 1 d
H20B H 0.977(3) 0.890(3) 0.9022(19) 0.039(8) Uiso 1 1 d
H20C H 0.857(4) 0.967(3) 0.907(2) 0.051(9) Uiso 1 1 d
C21 C 0.5269(3) 0.2831(2) 0.66466(15) 0.0174(5) Uani 1 1 d
C22 C 0.3938(3) 0.1745(2) 0.59980(16) 0.0188(5) Uani 1 1 d
H22 H 0.305(3) 0.139(2) 0.6238(16) 0.021(6) Uiso 1 1 d
C23 C 0.3945(3) 0.1164(2) 0.50566(16) 0.0202(5) Uani 1 1 d
H23 H 0.307(3) 0.041(2) 0.4675(17) 0.022(6) Uiso 1 1 d
C24 C 0.5266(3) 0.1674(2) 0.46924(15) 0.0189(5) Uani 1 1 d
C25 C 0.6549(3) 0.2827(2) 0.53176(16) 0.0195(5) Uani 1 1 d
H25 H 0.741(3) 0.325(2) 0.5068(16) 0.019(6) Uiso 1 1 d
C26 C 0.6537(3) 0.3359(2) 0.62639(16) 0.0180(5) Uani 1 1 d
H26 H 0.731(3) 0.407(2) 0.6606(16) 0.012(6) Uiso 1 1 d
C28 C 0.3960(3) -0.0085(2) 0.30825(17) 0.0247(5) Uani 1 1 d
H28A H 0.298(3) 0.004(2) 0.3051(17) 0.025(6) Uiso 1 1 d
H28B H 0.383(3) -0.080(2) 0.3353(17) 0.026(6) Uiso 1 1 d
C29 C 0.4482(4) -0.0223(3) 0.21431(18) 0.0334(6) Uani 1 1 d
H29A H 0.404(3) 0.025(3) 0.1779(19) 0.037(7) Uiso 1 1 d
H29B H 0.406(4) -0.111(3) 0.171(2) 0.050(9) Uiso 1 1 d
C30 C 0.6290(3) 0.0362(3) 0.24797(18) 0.0311(6) Uani 1 1 d
H30A H 0.683(3) 0.062(2) 0.1998(18) 0.023(6) Uiso 1 1 d
H30B H 0.667(3) -0.025(3) 0.2716(19) 0.040(8) Uiso 1 1 d
C31 C 0.6645(3) 0.1521(3) 0.33665(18) 0.0274(6) Uani 1 1 d
H31A H 0.767(3) 0.180(2) 0.3856(18) 0.029(7) Uiso 1 1 d
H31B H 0.670(3) 0.225(2) 0.3204(17) 0.020(6) Uiso 1 1 d
C32 C 0.6818(3) 0.4403(2) 0.93926(16) 0.0213(5) Uani 1 1 d
C35 C 0.3471(3) 0.2596(2) 0.86823(16) 0.0245(5) Uani 1 1 d
C37 C 0.8448(3) 0.3199(3) 0.10869(18) 0.0309(6) Uani 1 1 d
H37 H 0.827(3) 0.393(3) 0.1141(18) 0.029(7) Uiso 1 1 d

loop_
_atom_site_aniso_label
_atom_site_aniso_U_11
_atom_site_aniso_U_22
_atom_site_aniso_U_33
_atom_site_aniso_U_23
_atom_site_aniso_U_13
_atom_site_aniso_U_12
Cl1 0.0334(4) 0.0475(4) 0.0261(3) 0.0206(3) 0.0015(3) 0.0122(3)
Cl2 0.0354(4) 0.0557(5) 0.0304(4) 0.0142(3) 0.0021(3) 0.0107(3)
Cl3 0.0526(5) 0.0497(4) 0.0380(4) 0.0214(3) 0.0252(3) 0.0227(4)
N9 0.0269(13) 0.0336(12) 0.0227(11) 0.0075(9) -0.0029(9) 0.0089(10)
N11 0.0313(15) 0.0412(15) 0.0625(18) 0.0202(13) -0.0024(12) 0.0012(12)
N18 0.0247(12) 0.0245(11) 0.0216(10) 0.0049(8) -0.0013(8) 0.0055(9)
N27 0.0224(11) 0.0242(10) 0.0171(10) 0.0048(8) 0.0030(8) 0.0077(9)
N33 0.0267(13) 0.0420(13) 0.0187(11) 0.0096(9) 0.0049(9) 0.0160(10)
N34 0.0256(13) 0.0529(14) 0.0210(11) 0.0097(10) 0.0034(9) 0.0188(11)
N36 0.0379(14) 0.0395(13) 0.0286(12) 0.0163(11) 0.0110(10) 0.0135(11)
C1 0.0181(13) 0.0245(12) 0.0224(12) 0.0047(10) 0.0008(10) 0.0075(10)
C2 0.0169(13) 0.0283(13) 0.0232(12) 0.0102(10) 0.0043(10) 0.0102(10)
C3 0.0206(13) 0.0280(12) 0.0168(11) 0.0071(9) 0.0064(9) 0.0156(10)
C4 0.0152(13) 0.0254(12) 0.0177(11) 0.0054(9) 0.0030(9) 0.0057(10)
C5 0.0167(13) 0.0241(12) 0.0141(11) 0.0053(9) 0.0033(9) 0.0049(10)
C6 0.0185(13) 0.0201(11) 0.0190(11) 0.0096(9) 0.0062(9) 0.0086(10)
C7 0.0161(12) 0.0272(12) 0.0171(11) 0.0080(9) 0.0051(9) 0.0115(10)
C8 0.0203(14) 0.0340(13) 0.0138(11) 0.0056(10) 0.0018(9) 0.0109(11)
C10 0.0212(15) 0.0362(15) 0.0304(14) 0.0121(12) -0.0007(11) 0.0101(12)
C12 0.0189(13) 0.0254(12) 0.0156(11) 0.0052(9) 0.0031(9) 0.0123(10)
C13 0.0204(13) 0.0294(13) 0.0142(11) 0.0065(10) 0.0036(9) 0.0133(11)
C14 0.0249(14) 0.0279(13) 0.0134(11) 0.0072(10) 0.0028(10) 0.0123(11)
C15 0.0241(14) 0.0261(12) 0.0200(12) 0.0072(10) 0.0029(10) 0.0142(11)
C16 0.0293(15) 0.0253(13) 0.0140(11) 0.0025(10) -0.0005(10) 0.0118(11)
C17 0.0295(15) 0.0341(14) 0.0151(11) 0.0108(10) 0.0082(10) 0.0194(12)
C19 0.0252(15) 0.0324(16) 0.0301(15) 0.0107(12) 0.0023(12) 0.0077(13)
C20 0.0377(18) 0.0305(16) 0.0249(14) 0.0035(12) -0.0072(13) 0.0029(14)
C21 0.0162(12) 0.0246(12) 0.0152(10) 0.0092(9) 0.0036(9) 0.0111(10)
C22 0.0180(13) 0.0238(12) 0.0174(11) 0.0094(9) 0.0056(9) 0.0096(10)
C23 0.0176(13) 0.0193(12) 0.0183(11) 0.0056(10) -0.0017(9) 0.0045(10)
C24 0.0235(13) 0.0224(12) 0.0142(10) 0.0071(9) 0.0032(9) 0.0132(10)
C25 0.0171(13) 0.0220(12) 0.0202(11) 0.0077(10) 0.0061(10) 0.0081(10)
C26 0.0144(12) 0.0180(12) 0.0179(11) 0.0052(9) 0.0006(9) 0.0046(10)
C28 0.0273(15) 0.0236(13) 0.0178(11) 0.0020(10) -0.0011(10) 0.0111(11)
C29 0.0448(18) 0.0333(15) 0.0185(12) 0.0035(12) 0.0044(12) 0.0176(14)
C30 0.0406(17) 0.0370(15) 0.0199(12) 0.0092(11) 0.0121(12) 0.0197(13)
C31 0.0289(16) 0.0324(14) 0.0213(13) 0.0069(11) 0.0110(11) 0.0131(12)
C32 0.0175(13) 0.0291(13) 0.0193(12) 0.0094(10) 0.0041(9) 0.0113(10)
C35 0.0248(14) 0.0286(13) 0.0185(12) 0.0056(10) 0.0043(10) 0.0117(11)
C37 0.0318(16) 0.0423(16) 0.0259(13) 0.0185(12) 0.0076(11) 0.0182(13)

loop_
_atom_type_symbol
_atom_type_description
_atom_type_scat_dispersion_real
_atom_type_scat_dispersion_imag
_atom_type_scat_source
C C 0.0033 0.0016 'International Tables Vol C Tables 4.2.6.8 and 6.1.1.4'
H H 0.0000 0.0000 'International Tables Vol C Tables 4.2.6.8 and 6.1.1.4'
Cl Cl 0.1484 0.1585 'International Tables Vol C Tables 4.2.6.8 and 6.1.1.4'
N N 0.0061 0.0033 'International Tables Vol C Tables 4.2.6.8 and 6.1.1.4'

loop_
_geom_angle_atom_site_label_1
_geom_angle_atom_site_label_2
_geom_angle_atom_site_label_3
_geom_angle
C15 N18 C19 121.8(2)
C15 N18 C20 120.2(2)
C19 N18 C20 116.4(2)
C24 N27 C31 124.2(2)
C24 N27 C28 123.6(2)
C31 N27 C28 112.04(19)
N9 C1 C2 175.7(2)
C3 C2 C10 119.6(2)
C3 C2 C1 126.5(2)
C10 C2 C1 113.8(2)
C2 C3 C12 126.5(2)
C2 C3 C4 114.2(2)
C12 C3 C4 119.23(19)
C5 C4 C3 124.5(2)
C5 C4 H4 116.8(14)
C3 C4 H4 118.7(14)
C4 C5 C35 116.7(2)
C4 C5 C6 124.6(2)
C35 C5 C6 118.6(2)
C7 C6 C21 122.8(2)
C7 C6 C5 118.10(19)
C21 C6 C5 118.99(19)
C6 C7 C8 122.9(2)
C6 C7 C32 122.0(2)
C8 C7 C32 114.91(19)
N34 C8 C7 177.1(2)
N11 C10 C2 177.8(3)
C13 C12 C17 116.4(2)
C13 C12 C3 123.0(2)
C17 C12 C3 120.6(2)
C14 C13 C12 121.9(2)
C14 C13 H13 115.3(15)
C12 C13 H13 122.4(15)
C13 C14 C15 121.3(2)
C13 C14 H14 119.2(13)
C15 C14 H14 119.5(13)
N18 C15 C16 121.8(2)
N18 C15 C14 121.3(2)
C16 C15 C14 116.9(2)
C17 C16 C15 121.1(2)
C17 C16 H16 119.5(14)
C15 C16 H16 119.4(14)
C16 C17 C12 122.5(2)
C16 C17 H17 121.6(16)
C12 C17 H17 115.8(16)
N18 C19 H19A 113.5(18)
N18 C19 H19B 99(2)
H19A C19 H19B 109(3)
N18 C19 H19C 109(2)
H19A C19 H19C 108(3)
H19B C19 H19C 118(3)
N18 C20 H20A 107.4(15)
N18 C20 H20B 108.1(15)
H20A C20 H20B 113(2)
N18 C20 H20C 109.0(18)
H20A C20 H20C 108(2)
H20B C20 H20C 111(2)
C26 C21 C22 116.9(2)
C26 C21 C6 122.4(2)
C22 C21 C6 120.5(2)
C23 C22 C21 121.5(2)
C23 C22 H22 120.2(14)
C21 C22 H22 118.3(14)
C22 C23 C24 120.8(2)
C22 C23 H23 117.8(15)
C24 C23 H23 121.3(15)
N27 C24 C23 121.0(2)
N27 C24 C25 121.2(2)
C23 C24 C25 117.8(2)
C26 C25 C24 120.0(2)
C26 C25 H25 120.1(14)
C24 C25 H25 119.8(14)
C25 C26 C21 122.6(2)
C25 C26 H26 116.8(15)
C21 C26 H26 120.4(15)
N27 C28 C29 102.3(2)
N27 C28 H28A 108.5(14)
C29 C28 H28A 113.4(14)
N27 C28 H28B 108.5(14)
C29 C28 H28B 117.3(14)
H28A C28 H28B 106(2)
C30 C29 C28 103.9(2)
C30 C29 H29A 113.0(16)
C28 C29 H29A 108.7(15)
C30 C29 H29B 112.6(18)
C28 C29 H29B 111.7(18)
H29A C29 H29B 107(2)
C29 C30 C31 103.1(2)
C29 C30 H30A 114.6(14)
C31 C30 H30A 110.2(14)
C29 C30 H30B 109.2(15)
C31 C30 H30B 107.2(15)
H30A C30 H30B 112(2)
N27 C31 C30 102.8(2)
N27 C31 H31A 110.2(15)
C30 C31 H31A 114.5(15)
N27 C31 H31B 111.1(14)
C30 C31 H31B 112.5(14)
H31A C31 H31B 106(2)
N33 C32 C7 179.4(3)
N36 C35 C5 177.4(3)
Cl2 C37 Cl3 110.40(15)
Cl2 C37 Cl1 111.59(14)
Cl3 C37 Cl1 111.18(15)
Cl2 C37 H37 109.8(16)
Cl3 C37 H37 108.0(15)
Cl1 C37 H37 105.7(15)

loop_
_geom_bond_atom_site_label_1
_geom_bond_atom_site_label_2
_geom_bond_distance
Cl1 C37 1.758(2)
Cl2 C37 1.750(3)
Cl3 C37 1.754(3)
N9 C1 1.142(3)
N11 C10 1.141(3)
N18 C15 1.361(3)
N18 C19 1.454(3)
N18 C20 1.459(3)
N27 C24 1.339(3)
N27 C31 1.460(3)
N27 C28 1.478(3)
N33 C32 1.147(3)
N34 C8 1.151(3)
N36 C35 1.145(3)
C1 C2 1.437(3)
C2 C3 1.380(3)
C2 C10 1.420(4)
C3 C12 1.439(3)
C3 C4 1.475(3)
C4 C5 1.343(3)
C4 H4 0.96(3)
C5 C35 1.444(3)
C5 C6 1.485(3)
C6 C7 1.374(3)
C6 C21 1.441(3)
C7 C8 1.425(3)
C7 C32 1.429(3)
C12 C13 1.401(3)
C12 C17 1.409(3)
C13 C14 1.367(3)
C13 H13 0.99(3)
C14 C15 1.418(3)
C14 H14 0.97(2)
C15 C16 1.406(3)
C16 C17 1.362(4)
C16 H16 0.96(2)
C17 H17 0.92(3)
C19 H19A 0.93(3)
C19 H19B 1.05(4)
C19 H19C 0.89(4)
C20 H20A 0.95(3)
C20 H20B 1.03(3)
C20 H20C 0.99(3)
C21 C26 1.397(3)
C21 C22 1.407(3)
C22 C23 1.371(3)
C22 H22 0.95(3)
C23 C24 1.410(3)
C23 H23 0.93(2)
C24 C25 1.415(3)
C25 C26 1.368(3)
C25 H25 0.97(2)
C26 H26 0.85(2)
C28 C29 1.516(4)
C28 H28A 0.96(3)
C28 H28B 1.02(3)
C29 C30 1.507(4)
C29 H29A 1.03(3)
C29 H29B 0.97(3)
C30 C31 1.512(3)
C30 H30A 0.98(3)
C30 H30B 1.03(3)
C31 H31A 0.99(3)
C31 H31B 0.95(2)
C37 H37 0.93(3)

loop_
_geom_torsion_atom_site_label_1
_geom_torsion_atom_site_label_2
_geom_torsion_atom_site_label_3
_geom_torsion_atom_site_label_4
_geom_torsion
N9 C1 C2 C3 174(3)
N9 C1 C2 C10 -4(4)
C10 C2 C3 C12 173.3(2)
C1 C2 C3 C12 -5.0(4)
C10 C2 C3 C4 -8.0(3)
C1 C2 C3 C4 173.7(2)
C2 C3 C4 C5 126.1(2)
C12 C3 C4 C5 -55.1(3)
C3 C4 C5 C35 179.3(2)
C3 C4 C5 C6 -2.9(4)
C4 C5 C6 C7 133.0(2)
C35 C5 C6 C7 -49.3(3)
C4 C5 C6 C21 -50.1(3)
C35 C5 C6 C21 127.7(2)
C21 C6 C7 C8 -10.9(3)
C5 C6 C7 C8 166.0(2)
C21 C6 C7 C32 173.8(2)
C5 C6 C7 C32 -9.4(3)
C6 C7 C8 N34 -126(5)
C32 C7 C8 N34 49(5)
C3 C2 C10 N11 -47(8)
C1 C2 C10 N11 131(8)
C2 C3 C12 C13 -26.9(4)
C4 C3 C12 C13 154.4(2)
C2 C3 C12 C17 155.4(2)
C4 C3 C12 C17 -23.3(3)
C17 C12 C13 C14 1.4(3)
C3 C12 C13 C14 -176.4(2)
C12 C13 C14 C15 -2.2(4)
C19 N18 C15 C16 166.2(2)
C20 N18 C15 C16 1.3(4)
C19 N18 C15 C14 -14.2(3)
C20 N18 C15 C14 -179.2(2)
C13 C14 C15 N18 -178.8(2)
C13 C14 C15 C16 0.8(3)
N18 C15 C16 C17 -179.0(2)
C14 C15 C16 C17 1.4(3)
C15 C16 C17 C12 -2.3(4)
C13 C12 C17 C16 0.9(3)
C3 C12 C17 C16 178.8(2)
C7 C6 C21 C26 -32.2(3)
C5 C6 C21 C26 151.0(2)
C7 C6 C21 C22 143.6(2)
C5 C6 C21 C22 -33.2(3)
C26 C21 C22 C23 5.7(3)
C6 C21 C22 C23 -170.3(2)
C21 C22 C23 C24 -2.9(3)
C31 N27 C24 C23 -176.2(2)
C28 N27 C24 C23 0.6(3)
C31 N27 C24 C25 5.2(3)
C28 N27 C24 C25 -178.0(2)
C22 C23 C24 N27 178.9(2)
C22 C23 C24 C25 -2.4(3)
N27 C24 C25 C26 -176.5(2)
C23 C24 C25 C26 4.9(3)
C24 C25 C26 C21 -2.0(3)
C22 C21 C26 C25 -3.3(3)
C6 C21 C26 C25 172.7(2)
C24 N27 C28 C29 172.8(2)
C31 N27 C28 C29 -10.0(3)
N27 C28 C29 C30 30.7(3)
C28 C29 C30 C31 -40.4(3)
C24 N27 C31 C30 162.6(2)
C28 N27 C31 C30 -14.6(3)
C29 C30 C31 N27 33.4(3)
C6 C7 C32 N33 145(33)
C8 C7 C32 N33 -31(33)
C4 C5 C35 N36 90(6)
C6 C5 C35 N36 -88(6)
